data_1514578
loop_
_publ_author_name
'Jones, Matthew B.'
'Gaunt, Andrew J.'
'Gordon, John C.'
'Kaltsoyannis, Nikolas'
'Neu, Mary P.'
'Scott, Brian L.'

_publ_section_title
;
 Uncovering f-element bonding differences and electronic structure in a
 series of 1&#x2009;:&#x2009;3 and 1&#x2009;:&#x2009;4 complexes with a
 diselenophosphinate ligand
;
_journal_issue 3
_journal_name_full 'Chemical Science'
_journal_page_first 1189
_journal_paper_doi 10.1039/c2sc21806b
_journal_volume 4
_journal_year 2013
_chemical_formula_sum 'C48 H40 Np P4 Se8'
_chemical_formula_weight 1609.36
_chemical_name_systematic
;
?
;
_space_group_IT_number 4
_symmetry_cell_setting monoclinic
_symmetry_space_group_name_Hall 'P 2yb'
_symmetry_space_group_name_H-M 'P 1 21 1'
_atom_sites_solution_hydrogens geom
_atom_sites_solution_primary direct
_atom_sites_solution_secondary difmap
_audit_creation_method SHELXL-97
_cell_angle_alpha 90.00
_cell_angle_beta 91.609(2)
_cell_angle_gamma 90.00
_cell_formula_units_Z 2
_cell_length_a 13.8899(19)
_cell_length_b 9.9688(14)
_cell_length_c 18.862(3)
_cell_measurement_temperature 141(2)
_cell_volume 2610.7(7)
_computing_cell_refinement 'SAINT 4.05 (Bruker, 1996)'
_computing_data_collection 'SMART 4.210 (Bruker, 1996)'
_computing_data_reduction 'SAINT 4.05 (Bruker, 1996)'
_computing_molecular_graphics 'SHELXTL 6.10 (Bruker, 2001)'
_computing_publication_material 'SHELXTL 6.10 (Bruker, 2001)'
_computing_structure_refinement 'SHELXL-97 (Sheldrick, 1997)'
_computing_structure_solution 'SHELXS-97 (Sheldrick, 1997)'
_diffrn_ambient_temperature 141(2)
_diffrn_measured_fraction_theta_full 0.999
_diffrn_measured_fraction_theta_max 0.932
_diffrn_measurement_device_type 'Bruker SMART 1k CCD'
_diffrn_measurement_method '\f scans'
_diffrn_radiation_monochromator graphite
_diffrn_radiation_source 'fine-focus sealed tube'
_diffrn_radiation_type MoK\a
_diffrn_radiation_wavelength 0.71073
_diffrn_reflns_av_R_equivalents 0.0465
_diffrn_reflns_av_sigmaI/netI 0.0807
_diffrn_reflns_limit_h_max 18
_diffrn_reflns_limit_h_min -18
_diffrn_reflns_limit_k_max 13
_diffrn_reflns_limit_k_min -13
_diffrn_reflns_limit_l_max 24
_diffrn_reflns_limit_l_min -25
_diffrn_reflns_number 31242
_diffrn_reflns_theta_full 25.00
_diffrn_reflns_theta_max 29.08
_diffrn_reflns_theta_min 1.47
_diffrn_standards_decay_% 0
_diffrn_standards_interval_count 0
_diffrn_standards_interval_time 0
_diffrn_standards_number 0
_exptl_absorpt_coefficient_mu 7.722
_exptl_absorpt_correction_T_max 0.6544
_exptl_absorpt_correction_T_min 0.3713
_exptl_absorpt_correction_type multi-scan
_exptl_absorpt_process_details 'SADABS 2.03 (Sheldrick, 2001)'
_exptl_crystal_density_diffrn 2.047
_exptl_crystal_density_method 'not measured'
_exptl_crystal_description block
_exptl_crystal_F_000 1506
_exptl_crystal_size_max 0.16
_exptl_crystal_size_mid 0.08
_exptl_crystal_size_min 0.06
_refine_diff_density_max 1.358
_refine_diff_density_min -1.381
_refine_diff_density_rms 0.143
_refine_ls_abs_structure_details 'Flack H D (1983), Acta Cryst. A39, 876-881'
_refine_ls_abs_structure_Flack 0.068(10)
_refine_ls_extinction_method none
_refine_ls_goodness_of_fit_ref 1.006
_refine_ls_hydrogen_treatment constr
_refine_ls_matrix_type full
_refine_ls_number_parameters 550
_refine_ls_number_reflns 12593
_refine_ls_number_restraints 1
_refine_ls_restrained_S_all 1.006
_refine_ls_R_factor_all 0.0770
_refine_ls_R_factor_gt 0.0414
_refine_ls_shift/su_max 0.001
_refine_ls_shift/su_mean 0.000
_refine_ls_structure_factor_coef Fsqd
_refine_ls_weighting_details 'calc w=1/[\s^2^(Fo^2^)+(0.0214P)^2^+0.0000P] where P=(Fo^2^+2Fc^2^)/3'
_refine_ls_weighting_scheme calc
_refine_ls_wR_factor_gt 0.0622
_refine_ls_wR_factor_ref 0.0704
_reflns_number_gt 9300
_reflns_number_total 12593
_reflns_threshold_expression >2sigma(I)
_cod_data_source_file c2sc21806b.txt
_cod_data_source_block xpl206
_cod_original_cell_volume 2610.7(6)
_cod_original_sg_symbol_H-M 'P 21'
_cod_database_code 1514578

loop_
_symmetry_equiv_pos_as_xyz
'x, y, z'
'-x, y+1/2, -z'

loop_
_atom_site_label
_atom_site_type_symbol
_atom_site_fract_x
_atom_site_fract_y
_atom_site_fract_z
_atom_site_U_iso_or_equiv
_atom_site_adp_type
_atom_site_occupancy
_atom_site_symmetry_multiplicity
_atom_site_calc_flag
_atom_site_refinement_flags
Np1 Np 0.180837(17) 0.94323(3) 0.744519(13) 0.02810(7) Uani 1 1 d .
Se1 Se 0.00573(5) 1.11805(8) 0.76250(4) 0.04038(19) Uani 1 1 d .
Se2 Se 0.03263(5) 0.77824(8) 0.80378(4) 0.03958(19) Uani 1 1 d .
Se3 Se 0.10512(6) 0.90305(7) 0.60260(4) 0.0419(2) Uani 1 1 d .
Se4 Se 0.21322(5) 0.65296(8) 0.70812(4) 0.03983(19) Uani 1 1 d .
Se5 Se 0.19723(5) 1.20155(7) 0.66087(4) 0.03916(19) Uani 1 1 d .
Se6 Se 0.37674(5) 0.95307(10) 0.69489(4) 0.04611(19) Uani 1 1 d .
Se7 Se 0.24239(6) 1.14164(9) 0.85031(4) 0.0512(2) Uani 1 1 d .
Se8 Se 0.29768(6) 0.79754(8) 0.85788(4) 0.0431(2) Uani 1 1 d .
P1 P -0.05924(11) 0.9515(2) 0.81655(8) 0.0336(4) Uani 1 1 d .
P2 P 0.12328(13) 0.68792(19) 0.61418(10) 0.0345(5) Uani 1 1 d .
P3 P 0.34684(13) 1.1490(2) 0.64954(10) 0.0347(4) Uani 1 1 d .
P4 P 0.31831(14) 0.98808(19) 0.91032(10) 0.0394(5) Uani 1 1 d .
C1 C -0.0749(5) 0.9831(7) 0.9091(3) 0.0341(18) Uani 1 1 d .
C2 C -0.0281(6) 1.0858(9) 0.9445(4) 0.056(2) Uani 1 1 d .
H2 H 0.0101 1.1449 0.9195 0.068 Uiso 1 1 calc R
C3 C -0.0369(7) 1.1023(11) 1.0168(5) 0.076(3) Uani 1 1 d .
H3 H -0.0048 1.1726 1.0396 0.091 Uiso 1 1 calc R
C4 C -0.0908(7) 1.0186(10) 1.0545(4) 0.066(3) Uani 1 1 d .
H4 H -0.0963 1.0311 1.1031 0.079 Uiso 1 1 calc R
C5 C -0.1384(6) 0.9135(9) 1.0209(4) 0.056(2) Uani 1 1 d .
H5 H -0.1758 0.8543 1.0465 0.068 Uiso 1 1 calc R
C6 C -0.1291(6) 0.8981(8) 0.9489(4) 0.048(2) Uani 1 1 d .
H6 H -0.1608 0.8273 0.9263 0.058 Uiso 1 1 calc R
C7 C -0.1795(5) 0.9103(7) 0.7811(3) 0.0341(19) Uani 1 1 d .
C8 C -0.2580(6) 0.9851(8) 0.8041(4) 0.054(2) Uani 1 1 d .
H8 H -0.2491 1.0579 0.8344 0.064 Uiso 1 1 calc R
C9 C -0.3492(5) 0.9478(11) 0.7803(4) 0.052(2) Uani 1 1 d .
H9 H -0.4019 0.9971 0.7949 0.063 Uiso 1 1 calc R
C10 C -0.3643(6) 0.8415(9) 0.7365(4) 0.050(2) Uani 1 1 d .
H10 H -0.4264 0.8159 0.7227 0.060 Uiso 1 1 calc R
C11 C -0.2859(5) 0.7728(9) 0.7131(4) 0.051(2) Uani 1 1 d .
H11 H -0.2951 0.7034 0.6807 0.062 Uiso 1 1 calc R
C12 C -0.1938(5) 0.8039(9) 0.7363(3) 0.0407(19) Uani 1 1 d .
H12 H -0.1418 0.7531 0.7217 0.049 Uiso 1 1 calc R
C13 C 0.0089(5) 0.6015(8) 0.6161(4) 0.0356(17) Uani 1 1 d .
C14 C -0.0027(6) 0.4844(8) 0.6502(5) 0.065(3) Uani 1 1 d .
H14 H 0.0485 0.4494 0.6770 0.078 Uiso 1 1 calc R
C15 C -0.0887(7) 0.4147(10) 0.6464(5) 0.082(3) Uani 1 1 d .
H15 H -0.0953 0.3342 0.6706 0.098 Uiso 1 1 calc R
C16 C -0.1640(6) 0.4654(12) 0.6066(5) 0.071(3) Uani 1 1 d .
H16 H -0.2215 0.4178 0.6027 0.086 Uiso 1 1 calc R
C17 C -0.1554(6) 0.5834(10) 0.5731(5) 0.060(2) Uani 1 1 d .
H17 H -0.2074 0.6180 0.5469 0.072 Uiso 1 1 calc R
C18 C -0.0696(5) 0.6539(8) 0.5773(4) 0.0448(19) Uani 1 1 d .
H18 H -0.0642 0.7360 0.5543 0.054 Uiso 1 1 calc R
C19 C 0.1818(5) 0.6304(8) 0.5351(4) 0.0378(17) Uani 1 1 d .
C20 C 0.1313(6) 0.5692(10) 0.4805(4) 0.066(3) Uani 1 1 d .
H20 H 0.0667 0.5480 0.4857 0.079 Uiso 1 1 calc R
C21 C 0.1759(7) 0.5387(10) 0.4178(5) 0.071(3) Uani 1 1 d .
H21 H 0.1414 0.4979 0.3808 0.085 Uiso 1 1 calc R
C22 C 0.2713(7) 0.5691(10) 0.4108(5) 0.066(3) Uani 1 1 d .
H22 H 0.3011 0.5503 0.3684 0.079 Uiso 1 1 calc R
C23 C 0.3229(6) 0.6266(10) 0.4652(4) 0.059(2) Uani 1 1 d .
H23 H 0.3879 0.6458 0.4604 0.071 Uiso 1 1 calc R
C24 C 0.2780(6) 0.6562(9) 0.5277(4) 0.055(2) Uani 1 1 d .
H24 H 0.3134 0.6940 0.5652 0.066 Uiso 1 1 calc R
C25 C 0.3818(5) 1.1509(8) 0.5580(4) 0.0372(17) Uani 1 1 d .
C26 C 0.3930(6) 1.0331(8) 0.5215(4) 0.051(2) Uani 1 1 d .
H26 H 0.3782 0.9525 0.5434 0.061 Uiso 1 1 calc R
C27 C 0.4258(6) 1.0313(11) 0.4525(5) 0.067(3) Uani 1 1 d .
H27 H 0.4348 0.9507 0.4287 0.081 Uiso 1 1 calc R
C28 C 0.4445(6) 1.1510(11) 0.4208(4) 0.058(2) Uani 1 1 d .
H28 H 0.4683 1.1517 0.3752 0.069 Uiso 1 1 calc R
C29 C 0.4292(7) 1.2682(10) 0.4541(5) 0.065(3) Uani 1 1 d .
H29 H 0.4396 1.3484 0.4303 0.078 Uiso 1 1 calc R
C30 C 0.3982(6) 1.2712(9) 0.5238(4) 0.052(2) Uani 1 1 d .
H30 H 0.3886 1.3525 0.5468 0.062 Uiso 1 1 calc R
C31 C 0.4264(5) 1.2712(8) 0.6932(4) 0.0379(18) Uani 1 1 d .
C32 C 0.3934(8) 1.3826(9) 0.7248(5) 0.075(3) Uani 1 1 d .
H32 H 0.3275 1.3995 0.7242 0.090 Uiso 1 1 calc R
C33 C 0.4552(9) 1.4719(10) 0.7580(6) 0.097(4) Uani 1 1 d .
H33 H 0.4322 1.5494 0.7791 0.116 Uiso 1 1 calc R
C34 C 0.5514(8) 1.4434(14) 0.7590(5) 0.086(3) Uani 1 1 d .
H34 H 0.5938 1.5019 0.7822 0.103 Uiso 1 1 calc R
C35 C 0.5864(7) 1.3349(12) 0.7279(5) 0.078(3) Uani 1 1 d .
H35 H 0.6523 1.3182 0.7289 0.093 Uiso 1 1 calc R
C36 C 0.5233(6) 1.2476(9) 0.6942(5) 0.060(2) Uani 1 1 d .
H36 H 0.5470 1.1718 0.6719 0.072 Uiso 1 1 calc R
C37 C 0.2727(6) 0.9845(8) 0.9992(4) 0.050(2) Uani 1 1 d .
C38 C 0.2028(6) 0.8954(10) 1.0184(5) 0.065(3) Uani 1 1 d .
H38 H 0.1808 0.8304 0.9866 0.078 Uiso 1 1 calc R
C39 C 0.1648(8) 0.9030(12) 1.0864(6) 0.089(4) Uani 1 1 d .
H39 H 0.1179 0.8424 1.1001 0.106 Uiso 1 1 calc R
C40 C 0.1973(8) 1.0005(13) 1.1328(5) 0.081(4) Uani 1 1 d .
H40 H 0.1717 1.0057 1.1778 0.097 Uiso 1 1 calc R
C41 C 0.2645(7) 1.0871(11) 1.1145(4) 0.065(3) Uani 1 1 d .
H41 H 0.2858 1.1520 1.1467 0.078 Uiso 1 1 calc R
C42 C 0.3031(6) 1.0817(10) 1.0483(4) 0.062(3) Uani 1 1 d .
H42 H 0.3499 1.1435 1.0360 0.074 Uiso 1 1 calc R
C43 C 0.4450(5) 1.0313(8) 0.9244(4) 0.0403(18) Uani 1 1 d .
C44 C 0.5015(5) 0.9473(12) 0.9645(4) 0.067(2) Uani 1 1 d .
H44 H 0.4762 0.8666 0.9802 0.081 Uiso 1 1 calc R
C45 C 0.5954(6) 0.9798(11) 0.9822(5) 0.075(3) Uani 1 1 d .
H45 H 0.6331 0.9213 1.0095 0.089 Uiso 1 1 calc R
C46 C 0.6326(6) 1.0967(10) 0.9598(5) 0.061(3) Uani 1 1 d .
H46 H 0.6954 1.1202 0.9730 0.074 Uiso 1 1 calc R
C47 C 0.5777(6) 1.1817(9) 0.9173(5) 0.059(2) Uani 1 1 d .
H47 H 0.6043 1.2608 0.9004 0.071 Uiso 1 1 calc R
C48 C 0.4834(6) 1.1494(9) 0.8998(4) 0.049(2) Uani 1 1 d .
H48 H 0.4460 1.2069 0.8716 0.059 Uiso 1 1 calc R

loop_
_atom_site_aniso_label
_atom_site_aniso_U_11
_atom_site_aniso_U_22
_atom_site_aniso_U_33
_atom_site_aniso_U_23
_atom_site_aniso_U_13
_atom_site_aniso_U_12
Np1 0.02439(12) 0.03314(14) 0.02666(13) -0.00078(14) -0.00136(10) 0.00336(15)
Se1 0.0345(4) 0.0410(5) 0.0461(5) 0.0092(4) 0.0084(4) 0.0069(4)
Se2 0.0332(4) 0.0388(5) 0.0470(5) 0.0075(4) 0.0056(4) 0.0046(4)
Se3 0.0547(5) 0.0390(5) 0.0315(4) -0.0009(3) -0.0092(4) 0.0060(3)
Se4 0.0403(4) 0.0385(4) 0.0400(4) -0.0058(4) -0.0110(4) 0.0115(4)
Se5 0.0285(4) 0.0381(4) 0.0509(5) 0.0063(4) 0.0017(4) 0.0058(3)
Se6 0.0296(4) 0.0428(4) 0.0663(5) 0.0147(5) 0.0073(3) 0.0092(4)
Se7 0.0634(6) 0.0428(5) 0.0463(5) -0.0119(4) -0.0191(4) 0.0161(4)
Se8 0.0506(5) 0.0400(4) 0.0379(5) -0.0022(4) -0.0129(4) 0.0054(4)
P1 0.0276(8) 0.0432(10) 0.0302(9) 0.0001(11) 0.0025(7) 0.0048(11)
P2 0.0300(10) 0.0391(12) 0.0340(11) -0.0088(9) -0.0043(8) 0.0031(9)
P3 0.0255(10) 0.0360(11) 0.0427(11) 0.0052(9) 0.0019(8) -0.0003(9)
P4 0.0378(11) 0.0468(13) 0.0331(10) -0.0065(9) -0.0065(9) 0.0059(9)
C1 0.034(4) 0.042(5) 0.027(4) 0.000(3) 0.002(3) 0.005(3)
C2 0.055(6) 0.080(7) 0.035(5) -0.003(5) 0.008(4) -0.018(5)
C3 0.087(8) 0.098(9) 0.043(6) -0.022(6) 0.004(5) -0.027(7)
C4 0.074(7) 0.096(8) 0.026(4) -0.012(5) 0.002(5) 0.003(6)
C5 0.058(5) 0.074(7) 0.038(4) 0.016(5) 0.008(4) -0.003(5)
C6 0.048(5) 0.061(6) 0.037(4) 0.000(4) 0.004(4) -0.006(4)
C7 0.027(4) 0.056(6) 0.019(3) 0.004(3) 0.000(3) 0.000(3)
C8 0.047(5) 0.066(6) 0.047(5) -0.013(4) -0.004(4) 0.005(4)
C9 0.041(4) 0.072(6) 0.044(4) -0.001(6) -0.002(3) 0.019(6)
C10 0.032(5) 0.066(6) 0.050(5) 0.004(5) -0.009(4) -0.002(4)
C11 0.045(5) 0.069(6) 0.038(5) -0.020(4) -0.023(4) 0.009(5)
C12 0.037(4) 0.059(5) 0.025(4) -0.006(4) -0.008(3) 0.003(4)
C13 0.035(4) 0.044(5) 0.028(4) -0.004(3) 0.000(3) 0.006(3)
C14 0.047(5) 0.051(6) 0.096(7) 0.009(5) -0.016(5) -0.002(4)
C15 0.075(7) 0.060(7) 0.109(8) 0.026(6) -0.015(6) -0.018(6)
C16 0.046(5) 0.076(8) 0.091(7) 0.003(7) -0.008(5) -0.020(5)
C17 0.049(6) 0.073(7) 0.058(6) 0.000(5) -0.013(5) 0.005(5)
C18 0.043(5) 0.040(5) 0.051(5) 0.005(4) -0.008(4) 0.000(4)
C19 0.030(4) 0.045(5) 0.038(4) -0.005(4) 0.001(3) 0.000(4)
C20 0.039(5) 0.101(8) 0.057(6) -0.032(5) 0.001(4) -0.015(5)
C21 0.076(7) 0.091(8) 0.047(6) -0.029(5) 0.010(5) -0.002(6)
C22 0.064(7) 0.089(7) 0.046(5) -0.022(5) 0.017(5) 0.005(6)
C23 0.040(5) 0.080(7) 0.057(5) -0.014(5) 0.007(4) -0.010(5)
C24 0.053(5) 0.067(6) 0.044(5) -0.011(5) 0.007(4) -0.011(5)
C25 0.021(4) 0.046(5) 0.044(4) 0.001(4) -0.005(3) 0.001(3)
C26 0.049(5) 0.046(5) 0.057(6) -0.008(4) 0.002(4) 0.006(4)
C27 0.061(6) 0.094(8) 0.047(6) -0.018(6) -0.008(5) 0.030(6)
C28 0.047(5) 0.094(8) 0.032(5) 0.003(5) 0.000(4) 0.012(5)
C29 0.078(7) 0.075(8) 0.041(5) 0.016(5) -0.017(5) -0.013(6)
C30 0.075(6) 0.047(5) 0.033(5) 0.007(4) -0.001(4) 0.000(5)
C31 0.041(4) 0.040(5) 0.033(4) 0.009(4) 0.002(3) -0.010(4)
C32 0.067(6) 0.059(6) 0.096(8) -0.011(6) -0.023(6) 0.008(5)
C33 0.106(9) 0.042(7) 0.140(10) -0.027(6) -0.046(8) -0.003(6)
C34 0.094(8) 0.072(7) 0.089(7) 0.012(8) -0.050(6) -0.039(8)
C35 0.040(6) 0.103(10) 0.088(8) 0.000(7) -0.022(5) -0.021(6)
C36 0.039(5) 0.073(7) 0.069(6) -0.009(5) 0.002(4) -0.004(5)
C37 0.046(5) 0.069(7) 0.035(4) -0.007(4) -0.016(4) 0.012(4)
C38 0.060(6) 0.090(8) 0.047(5) -0.005(5) 0.002(5) 0.000(5)
C39 0.077(8) 0.110(10) 0.080(8) 0.014(7) 0.031(6) -0.012(7)
C40 0.076(8) 0.112(10) 0.055(6) -0.008(7) 0.016(6) 0.036(7)
C41 0.077(7) 0.087(8) 0.030(5) -0.013(5) -0.006(5) 0.026(6)
C42 0.057(6) 0.081(7) 0.047(5) -0.002(5) -0.013(5) 0.001(5)
C43 0.042(5) 0.042(5) 0.037(4) -0.006(4) 0.002(4) 0.002(4)
C44 0.042(5) 0.080(6) 0.079(6) 0.037(7) -0.006(4) 0.002(6)
C45 0.038(5) 0.099(10) 0.086(7) 0.010(6) -0.015(5) 0.011(5)
C46 0.045(5) 0.078(7) 0.061(6) -0.017(5) 0.007(5) -0.009(5)
C47 0.056(6) 0.058(6) 0.064(6) -0.008(5) 0.017(5) -0.014(5)
C48 0.051(5) 0.048(5) 0.047(5) -0.003(4) 0.001(4) -0.010(4)

loop_
_atom_type_symbol
_atom_type_description
_atom_type_scat_dispersion_real
_atom_type_scat_dispersion_imag
_atom_type_scat_source
C C 0.0033 0.0016 'International Tables Vol C Tables 4.2.6.8 and 6.1.1.4'
H H 0.0000 0.0000 'International Tables Vol C Tables 4.2.6.8 and 6.1.1.4'
P P 0.1023 0.0942 'International Tables Vol C Tables 4.2.6.8 and 6.1.1.4'
Se Se -0.0929 2.2259 'International Tables Vol C Tables 4.2.6.8 and 6.1.1.4'
Np Np -11.4937 4.1493 'International Tables Vol C Tables 4.2.6.8 and 6.1.1.4'

loop_
_geom_angle_atom_site_label_1
_geom_angle_atom_site_label_2
_geom_angle_atom_site_label_3
_geom_angle
Se3 Np1 Se2 92.01(2)
Se3 Np1 Se6 91.50(2)
Se2 Np1 Se6 146.05(3)
Se3 Np1 Se7 145.34(2)
Se2 Np1 Se7 108.65(3)
Se6 Np1 Se7 86.47(3)
Se3 Np1 Se4 72.96(2)
Se2 Np1 Se4 69.71(2)
Se6 Np1 Se4 79.14(3)
Se7 Np1 Se4 139.82(2)
Se3 Np1 Se1 84.85(2)
Se2 Np1 Se1 72.52(2)
Se6 Np1 Se1 141.43(3)
Se7 Np1 Se1 75.73(2)
Se4 Np1 Se1 134.95(2)
Se3 Np1 Se8 140.10(2)
Se2 Np1 Se8 80.01(2)
Se6 Np1 Se8 75.80(2)
Se7 Np1 Se8 72.59(3)
Se4 Np1 Se8 67.57(2)
Se1 Np1 Se8 128.08(2)
Se3 Np1 Se5 70.42(2)
Se2 Np1 Se5 138.65(2)
Se6 Np1 Se5 73.67(2)
Se7 Np1 Se5 75.85(3)
Se4 Np1 Se5 133.14(2)
Se1 Np1 Se5 68.94(2)
Se8 Np1 Se5 136.90(2)
P1 Se1 Np1 87.59(6)
P1 Se2 Np1 91.00(6)
P2 Se3 Np1 90.31(5)
P2 Se4 Np1 86.88(6)
P3 Se5 Np1 86.11(6)
P3 Se6 Np1 89.24(5)
P4 Se7 Np1 90.42(6)
P4 Se8 Np1 87.88(6)
C1 P1 C7 105.1(3)
C1 P1 Se1 112.9(3)
C7 P1 Se1 113.0(2)
C1 P1 Se2 109.6(2)
C7 P1 Se2 108.4(3)
Se1 P1 Se2 107.79(7)
C13 P2 C19 106.3(3)
C13 P2 Se4 113.2(2)
C19 P2 Se4 111.2(2)
C13 P2 Se3 111.9(3)
C19 P2 Se3 106.5(3)
Se4 P2 Se3 107.69(8)
C25 P3 C31 104.4(3)
C25 P3 Se5 112.2(2)
C31 P3 Se5 111.4(3)
C25 P3 Se6 109.4(3)
C31 P3 Se6 108.5(2)
Se5 P3 Se6 110.71(8)
C37 P4 C43 103.4(4)
C37 P4 Se8 111.2(3)
C43 P4 Se8 113.0(2)
C37 P4 Se7 108.7(3)
C43 P4 Se7 111.3(3)
Se8 P4 Se7 109.09(8)
C6 C1 C2 117.0(7)
C6 C1 P1 120.5(6)
C2 C1 P1 122.3(6)
C1 C2 C3 120.9(8)
C4 C3 C2 121.1(9)
C3 C4 C5 119.7(8)
C6 C5 C4 118.6(8)
C1 C6 C5 122.6(8)
C12 C7 C8 120.2(7)
C12 C7 P1 121.1(5)
C8 C7 P1 118.6(6)
C9 C8 C7 118.1(8)
C10 C9 C8 122.2(8)
C9 C10 C11 118.4(7)
C10 C11 C12 121.7(7)
C7 C12 C11 119.3(7)
C14 C13 C18 118.2(8)
C14 C13 P2 122.7(6)
C18 C13 P2 118.9(6)
C13 C14 C15 121.8(8)
C16 C15 C14 119.3(9)
C17 C16 C15 120.3(9)
C16 C17 C18 120.5(8)
C17 C18 C13 119.8(8)
C24 C19 C20 119.0(7)
C24 C19 P2 119.0(6)
C20 C19 P2 121.8(6)
C19 C20 C21 120.5(8)
C22 C21 C20 119.5(8)
C23 C22 C21 120.6(8)
C22 C23 C24 119.5(8)
C19 C24 C23 120.8(8)
C26 C25 C30 119.0(7)
C26 C25 P3 120.6(6)
C30 C25 P3 120.4(6)
C25 C26 C27 121.7(9)
C28 C27 C26 118.0(9)
C29 C28 C27 121.4(8)
C28 C29 C30 121.1(9)
C25 C30 C29 118.6(8)
C32 C31 C36 118.9(8)
C32 C31 P3 122.7(7)
C36 C31 P3 118.4(6)
C31 C32 C33 121.3(10)
C34 C33 C32 118.0(10)
C35 C34 C33 122.2(10)
C34 C35 C36 118.8(9)
C31 C36 C35 120.8(9)
C38 C37 C42 118.5(8)
C38 C37 P4 121.8(6)
C42 C37 P4 119.5(7)
C37 C38 C39 119.6(9)
C40 C39 C38 119.6(10)
C41 C40 C39 121.0(10)
C40 C41 C42 120.5(10)
C41 C42 C37 120.7(9)
C44 C43 C48 119.3(8)
C44 C43 P4 118.3(7)
C48 C43 P4 122.2(6)
C43 C44 C45 121.2(10)
C46 C45 C44 119.8(9)
C45 C46 C47 120.1(9)
C48 C47 C46 120.0(9)
C43 C48 C47 119.5(8)

loop_
_geom_bond_atom_site_label_1
_geom_bond_atom_site_label_2
_geom_bond_distance
Np1 Se3 2.8766(8)
Np1 Se2 2.8848(8)
Np1 Se6 2.9040(8)
Np1 Se7 2.9205(9)
Np1 Se4 3.0107(9)
Np1 Se1 3.0190(8)
Np1 Se8 3.0200(8)
Np1 Se5 3.0320(8)
Se1 P1 2.159(2)
Se2 P1 2.165(2)
Se3 P2 2.170(2)
Se4 P2 2.167(2)
Se5 P3 2.160(2)
Se6 P3 2.168(2)
Se7 P4 2.161(2)
Se8 P4 2.157(2)
P1 C1 1.794(7)
P1 C7 1.828(7)
P2 C13 1.809(8)
P2 C19 1.812(7)
P3 C25 1.807(7)
P3 C31 1.825(7)
P4 C37 1.809(8)
P4 C43 1.824(8)
C1 C6 1.371(10)
C1 C2 1.375(10)
C2 C3 1.381(11)
C3 C4 1.339(12)
C4 C5 1.382(12)
C5 C6 1.377(10)
C7 C12 1.367(10)
C7 C8 1.400(10)
C8 C9 1.382(10)
C9 C10 1.356(12)
C10 C11 1.371(11)
C11 C12 1.375(9)
C13 C14 1.344(10)
C13 C18 1.397(9)
C14 C15 1.382(11)
C15 C16 1.366(12)
C16 C17 1.342(13)
C17 C18 1.384(11)
C19 C24 1.372(10)
C19 C20 1.372(10)
C20 C21 1.384(11)
C21 C22 1.369(12)
C22 C23 1.363(11)
C23 C24 1.380(10)
C25 C26 1.372(10)
C25 C30 1.384(10)
C26 C27 1.391(11)
C27 C28 1.363(13)
C28 C29 1.347(13)
C29 C30 1.394(11)
C31 C32 1.347(11)
C31 C36 1.366(10)
C32 C33 1.375(12)
C33 C34 1.365(14)
C34 C35 1.330(15)
C35 C36 1.377(12)
C37 C38 1.372(11)
C37 C42 1.397(11)
C38 C39 1.403(13)
C39 C40 1.376(14)
C40 C41 1.325(14)
C41 C42 1.374(12)
C43 C44 1.363(11)
C43 C48 1.378(11)
C44 C45 1.375(11)
C45 C46 1.348(13)
C46 C47 1.382(12)
C47 C48 1.380(10)
